data_2013376
loop_
_publ_author_name
'Sauer, Anne M.'
'Fronczek, Frank R.'
'Zhu, Betty C. R.'
'Crowe, William E.'
'Henderson, Gregg'
'Laine, Roger A.'

_publ_section_title
;
 The sesquiterpenoid nootkatone and the absolute configuration of a
 dibromo derivative
;
_journal_issue 5
_journal_name_full 'Acta Crystallographica Section C'
_journal_page_first o254
_journal_page_last o256
_journal_paper_doi 10.1107/S010827010300684X
_journal_volume 59
_journal_year 2003
_chemical_formula_iupac 'C15 H24 Br2 O'
_chemical_formula_moiety 'C15 H24 Br2 O'
_chemical_formula_sum 'C15 H24 Br2 O'
_chemical_formula_weight 380.16
_chemical_melting_point 407.0(10)
_chemical_name_systematic ?
_space_group_IT_number 4
_symmetry_cell_setting monoclinic
_symmetry_space_group_name_Hall 'P 2yb'
_symmetry_space_group_name_H-M 'P 1 21 1'
_atom_sites_solution_hydrogens geom
_atom_sites_solution_primary direct
_atom_sites_solution_secondary difmap
_audit_creation_method SHELXL-97
_cell_angle_alpha 90
_cell_angle_beta 92.145(7)
_cell_angle_gamma 90
_cell_formula_units_Z 4
_cell_length_a 13.500(3)
_cell_length_b 6.1403(10)
_cell_length_c 18.909(5)
_cell_measurement_reflns_used 4844
_cell_measurement_temperature 100
_cell_measurement_theta_max 30.5
_cell_measurement_theta_min 2.5
_cell_volume 1566.3(6)
_computing_cell_refinement 'DENZO and SCALEPACK'
_computing_data_collection 'COLLECT (Nonius, 2000)'
_computing_data_reduction 'DENZO and SCALEPACK (Otwinowski & Minor, 1997)'
_computing_molecular_graphics 'ORTEP-3 (Farrugia, 1997) and CrystMol (Duchamp, 1999)'
_computing_publication_material SHELXL97
_computing_structure_refinement 'SHELXL97 (Sheldrick, 1997)'
_computing_structure_solution 'SIR97 (Altomare et al., 1999)'
_diffrn_ambient_temperature 100
_diffrn_measured_fraction_theta_full 0.997
_diffrn_measured_fraction_theta_max 0.997
_diffrn_measurement_device 'Nonius KappaCCD (with an Oxford Cryosystems Cryostream cooler)'
_diffrn_measurement_method '\w scans with \k offsets'
_diffrn_radiation_monochromator graphite
_diffrn_radiation_source 'fine-focus sealed tube'
_diffrn_radiation_type MoK\a
_diffrn_radiation_wavelength 0.71073
_diffrn_reflns_av_R_equivalents 0.063
_diffrn_reflns_av_sigmaI/netI 0.0674
_diffrn_reflns_limit_h_max 19
_diffrn_reflns_limit_h_min -19
_diffrn_reflns_limit_k_max 8
_diffrn_reflns_limit_k_min -8
_diffrn_reflns_limit_l_max 26
_diffrn_reflns_limit_l_min -27
_diffrn_reflns_number 19375
_diffrn_reflns_theta_full 30.5
_diffrn_reflns_theta_max 30.5
_diffrn_reflns_theta_min 3.0
_diffrn_standards_decay_% <2
_diffrn_standards_number 0
_exptl_absorpt_coefficient_mu 5.164
_exptl_absorpt_correction_T_max 0.902
_exptl_absorpt_correction_T_min 0.385
_exptl_absorpt_correction_type multi-scan
_exptl_absorpt_process_details '(HKL SCALEPACK; Otwinowski & Minor, 1997)'
_exptl_crystal_colour colorless
_exptl_crystal_density_diffrn 1.612
_exptl_crystal_density_method 'not measured'
_exptl_crystal_description needle
_exptl_crystal_F_000 768
_exptl_crystal_size_max 0.30
_exptl_crystal_size_mid 0.05
_exptl_crystal_size_min 0.02
_refine_diff_density_max 1.09
_refine_diff_density_min -0.66
_refine_ls_abs_structure_details 'Flack (1983), 4216 Friedel pairs'
_refine_ls_abs_structure_Flack 0.019(11)
_refine_ls_extinction_method none
_refine_ls_goodness_of_fit_ref 1.101
_refine_ls_hydrogen_treatment constr
_refine_ls_matrix_type full
_refine_ls_number_parameters 333
_refine_ls_number_reflns 9388
_refine_ls_number_restraints 1
_refine_ls_restrained_S_all 1.101
_refine_ls_R_factor_all 0.081
_refine_ls_R_factor_gt 0.053
_refine_ls_shift/su_max 0.001
_refine_ls_shift/su_mean 0.000
_refine_ls_structure_factor_coef Fsqd
_refine_ls_weighting_details 'calc w = 1/[\s^2^(Fo^2^)+4.9110P] where P = (Fo^2^+2Fc^2^)/3'
_refine_ls_weighting_scheme calc
_refine_ls_wR_factor_gt 0.086
_refine_ls_wR_factor_ref 0.095
_reflns_number_gt 7482
_reflns_number_total 9388
_reflns_threshold_expression I>2\s(I)
_cod_data_source_file sq1013.cif
_cod_data_source_block II
_cod_depositor_comments
;
The following automatic conversions were performed:
'_symmetry_cell_setting' value 'Monoclinic' changed to 'monoclinic'
according to '/home/saulius/struct/CIF-dictionaries/cif_core.dic'
dictionary named 'cif_core.dic' version 2.4.1 from 2010-06-29.

Automatic conversion script
Id: cif_fix_enum 1527 2010-12-29 10:47:43Z saulius 

The following automatic conversions were performed:

'_chemical_melting_point' value '406-408K' was changed to '407.0(10)'
- the average value was taken and precision was estimated.

Automatic conversion script
Id: cif_fix_values 1646 2011-03-28 12:23:43Z adriana 

The following automatic conversions were performed:

'_chemical_melting_point' value '406-408K' was changed to '407.0(10)'
- the average value was taken and precision was
estimated.

'_symmetry_cell_setting' value 'Monoclinic' changed to
'monoclinic' according to
/home/saulius/struct/CIF-dictionaries/cif_core.dic dictionary named
'cif_core.dic' version 2.4.1 from 2010-06-29.

Automatic conversion script
Id: cif_fix_values 1715 2011-07-08 13:25:40Z adriana 
;
_cod_original_sg_symbol_H-M 'P 21'
_cod_database_code 2013376
_cod_database_fobs_code 2013376

loop_
_symmetry_equiv_pos_as_xyz
'x, y, z'
'-x, y+1/2, -z'

loop_
_atom_site_label
_atom_site_fract_x
_atom_site_fract_y
_atom_site_fract_z
_atom_site_U_iso_or_equiv
_atom_site_adp_type
_atom_site_calc_flag
_atom_site_refinement_flags
_atom_site_occupancy
_atom_site_disorder_assembly
_atom_site_disorder_group
_atom_site_type_symbol
Br1A 0.31947(3) 0.63431(9) 0.38734(3) 0.02530(12) Uani d . 1 . . Br
Br2A 0.71950(3) 0.65096(9) 0.46932(3) 0.02331(11) Uani d . 1 . . Br
O1A 0.5042(3) 0.7030(5) 0.47129(19) 0.0210(8) Uani d . 1 . . O
C1A 0.4379(3) 0.4506(7) 0.3845(3) 0.0161(10) Uani d . 1 . . C
H1A 0.4218 0.3072 0.4064 0.019 Uiso calc R 1 . . H
C2A 0.5197(3) 0.5570(7) 0.4304(3) 0.0155(9) Uani d . 1 . . C
C3A 0.6222(3) 0.4556(7) 0.4236(2) 0.0145(9) Uani d . 1 . . C
H3A 0.6229 0.3180 0.4519 0.017 Uiso calc R 1 . . H
C4A 0.6501(3) 0.3935(9) 0.3483(2) 0.0153(8) Uani d . 1 . . C
H4A 0.6590 0.5318 0.3213 0.018 Uiso calc R 1 . . H
C5A 0.5647(3) 0.2638(7) 0.3104(3) 0.0135(9) Uani d . 1 . . C
C6A 0.5925(4) 0.2194(8) 0.2334(3) 0.0196(10) Uani d . 1 . . C
H6A1 0.6124 0.3587 0.2117 0.024 Uiso calc R 1 . . H
H6A2 0.6508 0.1216 0.2339 0.024 Uiso calc R 1 . . H
C7A 0.5095(3) 0.1164(8) 0.1864(2) 0.0190(10) Uani d . 1 . . C
H7A 0.4912 -0.0249 0.2087 0.023 Uiso calc R 1 . . H
C8A 0.4182(4) 0.2649(8) 0.1875(3) 0.0233(11) Uani d . 1 . . C
H8A1 0.4337 0.4055 0.1648 0.028 Uiso calc R 1 . . H
H8A2 0.3630 0.1963 0.1597 0.028 Uiso calc R 1 . . H
C9A 0.3859(3) 0.3066(8) 0.2625(3) 0.0186(10) Uani d . 1 . . C
H9A1 0.3650 0.1674 0.2837 0.022 Uiso calc R 1 . . H
H9A2 0.3281 0.4060 0.2609 0.022 Uiso calc R 1 . . H
C10A 0.4695(3) 0.4077(9) 0.3095(2) 0.0148(8) Uani d . 1 . . C
H10A 0.4868 0.5513 0.2882 0.018 Uiso calc R 1 . . H
C11A 0.5450(4) 0.0648(9) 0.1117(3) 0.0241(11) Uani d . 1 . . C
H11A 0.5755 0.2002 0.0928 0.029 Uiso calc R 1 . . H
C12A 0.6244(4) -0.1118(13) 0.1140(3) 0.0372(14) Uani d . 1 . . C
H12A 0.5987 -0.2422 0.1369 0.056 Uiso calc R 1 . . H
H12B 0.6830 -0.0591 0.1409 0.056 Uiso calc R 1 . . H
H12C 0.6425 -0.1477 0.0657 0.056 Uiso calc R 1 . . H
C13A 0.4611(4) -0.0035(11) 0.0597(3) 0.0337(14) Uani d . 1 . . C
H13A 0.4881 -0.0319 0.0132 0.050 Uiso calc R 1 . . H
H13B 0.4119 0.1136 0.0556 0.050 Uiso calc R 1 . . H
H13C 0.4295 -0.1359 0.0770 0.050 Uiso calc R 1 . . H
C14A 0.5487(4) 0.0440(7) 0.3484(3) 0.0180(10) Uani d . 1 . . C
H14A 0.4898 -0.0281 0.3275 0.027 Uiso calc R 1 . . H
H14B 0.5393 0.0702 0.3988 0.027 Uiso calc R 1 . . H
H14C 0.6068 -0.0493 0.3428 0.027 Uiso calc R 1 . . H
C15A 0.7499(4) 0.2750(9) 0.3515(3) 0.0220(10) Uani d . 1 . . C
H15A 0.7428 0.1355 0.3760 0.033 Uiso calc R 1 . . H
H15B 0.7993 0.3648 0.3772 0.033 Uiso calc R 1 . . H
H15C 0.7715 0.2487 0.3033 0.033 Uiso calc R 1 . . H
Br1B -0.18748(3) 0.40480(9) 0.09903(3) 0.02568(11) Uani d . 1 . . Br
Br2B 0.21533(3) 0.40203(11) 0.04876(3) 0.02671(12) Uani d . 1 . . Br
O1B 0.0012(3) 0.3464(5) 0.02916(19) 0.0216(8) Uani d . 1 . . O
C1B -0.0709(3) 0.5932(7) 0.1113(3) 0.0159(10) Uani d . 1 . . C
H1B -0.0871 0.7364 0.0886 0.019 Uiso calc R 1 . . H
C2B 0.0140(4) 0.4910(7) 0.0715(3) 0.0161(9) Uani d . 1 . . C
C3B 0.1152(3) 0.5943(7) 0.0865(2) 0.0145(9) Uani d . 1 . . C
H3B 0.1167 0.7319 0.0583 0.017 Uiso calc R 1 . . H
C4B 0.1396(3) 0.6571(9) 0.1641(2) 0.0149(8) Uani d . 1 . . C
H4B 0.1477 0.5193 0.1919 0.018 Uiso calc R 1 . . H
C5B 0.0514(3) 0.7868(7) 0.1950(3) 0.0149(9) Uani d . 1 . . C
C6B 0.0746(3) 0.8319(7) 0.2737(3) 0.0160(9) Uani d . 1 . . C
H6B1 0.1320 0.9318 0.2780 0.019 Uiso calc R 1 . . H
H6B2 0.0938 0.6935 0.2973 0.019 Uiso calc R 1 . . H
C7B -0.0126(3) 0.9326(8) 0.3124(2) 0.0183(10) Uani d . 1 . . C
H7B -0.0332 1.0662 0.2854 0.022 Uiso calc R 1 . . H
C8B -0.0995(4) 0.7742(8) 0.3068(3) 0.0216(10) Uani d . 1 . . C
H8B1 -0.0807 0.6354 0.3304 0.026 Uiso calc R 1 . . H
H8B2 -0.1566 0.8359 0.3314 0.026 Uiso calc R 1 . . H
C9B -0.1293(4) 0.7307(8) 0.2297(3) 0.0204(10) Uani d . 1 . . C
H9B1 -0.1515 0.8684 0.2069 0.024 Uiso calc R 1 . . H
H9B2 -0.1857 0.6274 0.2273 0.024 Uiso calc R 1 . . H
C10B -0.0433(3) 0.6359(9) 0.1893(2) 0.0148(8) Uani d . 1 . . C
H10B -0.0252 0.4930 0.2115 0.018 Uiso calc R 1 . . H
C11B 0.0138(4) 1.0057(8) 0.3891(3) 0.0213(11) Uani d . 1 . . C
H11B -0.0490 1.0596 0.4093 0.026 Uiso calc R 1 . . H
C12B 0.0518(4) 0.8221(8) 0.4373(3) 0.0236(11) Uani d . 1 . . C
H12D 0.1155 0.7695 0.4208 0.035 Uiso calc R 1 . . H
H12E 0.0038 0.7023 0.4362 0.035 Uiso calc R 1 . . H
H12F 0.0606 0.8766 0.4858 0.035 Uiso calc R 1 . . H
C13B 0.0860(4) 1.1991(9) 0.3898(3) 0.0314(13) Uani d . 1 . . C
H13D 0.0954 1.2537 0.4383 0.047 Uiso calc R 1 . . H
H13E 0.0587 1.3153 0.3594 0.047 Uiso calc R 1 . . H
H13F 0.1499 1.1517 0.3723 0.047 Uiso calc R 1 . . H
C14B 0.0340(4) 1.0032(7) 0.1551(3) 0.0185(10) Uani d . 1 . . C
H14D -0.0298 1.0649 0.1678 0.028 Uiso calc R 1 . . H
H14E 0.0337 0.9765 0.1040 0.028 Uiso calc R 1 . . H
H14F 0.0873 1.1056 0.1683 0.028 Uiso calc R 1 . . H
C15B 0.2377(4) 0.7796(9) 0.1696(3) 0.0207(10) Uani d . 1 . . C
H15D 0.2895 0.6921 0.1483 0.031 Uiso calc R 1 . . H
H15E 0.2558 0.8065 0.2195 0.031 Uiso calc R 1 . . H
H15F 0.2310 0.9188 0.1446 0.031 Uiso calc R 1 . . H

loop_
_atom_site_aniso_label
_atom_site_aniso_U_11
_atom_site_aniso_U_22
_atom_site_aniso_U_33
_atom_site_aniso_U_12
_atom_site_aniso_U_13
_atom_site_aniso_U_23
Br1A 0.0172(2) 0.0302(3) 0.0285(3) 0.0093(2) 0.00145(18) -0.0048(3)
Br2A 0.0201(2) 0.0270(2) 0.0225(2) -0.0045(2) -0.00245(18) -0.0052(2)
O1A 0.0268(18) 0.0178(17) 0.0185(18) 0.0024(14) 0.0034(15) -0.0039(14)
C1A 0.012(2) 0.016(2) 0.020(2) 0.0058(17) 0.0015(17) 0.0010(18)
C2A 0.014(2) 0.016(2) 0.017(2) -0.0019(18) 0.0002(18) 0.0055(19)
C3A 0.014(2) 0.013(2) 0.016(2) -0.0021(16) -0.0011(17) 0.0004(17)
C4A 0.0152(19) 0.015(2) 0.015(2) -0.002(2) -0.0006(15) 0.002(2)
C5A 0.014(2) 0.013(2) 0.014(2) 0.0001(17) -0.0005(17) -0.0006(18)
C6A 0.018(2) 0.024(2) 0.017(3) 0.0019(19) 0.0055(18) -0.001(2)
C7A 0.021(2) 0.018(2) 0.017(2) 0.002(2) -0.0017(17) -0.002(2)
C8A 0.024(3) 0.022(3) 0.023(3) 0.000(2) -0.005(2) 0.001(2)
C9A 0.014(2) 0.024(2) 0.017(3) 0.0033(19) -0.0012(18) -0.004(2)
C10A 0.0175(19) 0.0141(19) 0.013(2) 0.004(2) -0.0015(15) -0.002(2)
C11A 0.028(3) 0.029(3) 0.016(3) -0.001(2) 0.002(2) 0.000(2)
C12A 0.032(3) 0.054(4) 0.026(3) 0.009(3) 0.001(2) -0.011(3)
C13A 0.035(3) 0.047(3) 0.019(3) 0.000(3) 0.001(2) -0.003(3)
C14A 0.020(2) 0.014(2) 0.021(3) 0.0016(18) 0.001(2) -0.0021(19)
C15A 0.019(2) 0.022(2) 0.025(3) 0.0008(19) 0.0008(19) -0.007(2)
Br1B 0.0182(2) 0.0256(2) 0.0330(3) -0.0054(2) -0.00305(19) -0.0070(3)
Br2B 0.0232(2) 0.0346(3) 0.0224(3) 0.0103(3) 0.00155(18) -0.0071(3)
O1B 0.0277(18) 0.0182(18) 0.0187(19) 0.0012(14) -0.0019(15) -0.0008(14)
C1B 0.016(2) 0.012(2) 0.020(2) -0.0019(16) -0.0022(17) -0.0010(17)
C2B 0.021(2) 0.015(2) 0.012(2) 0.0007(19) -0.0023(18) 0.0026(19)
C3B 0.016(2) 0.016(2) 0.011(2) 0.0092(17) 0.0034(16) -0.0021(17)
C4B 0.0157(19) 0.016(2) 0.012(2) 0.004(2) -0.0034(15) -0.003(2)
C5B 0.014(2) 0.015(2) 0.016(2) 0.0008(17) -0.0009(18) 0.0015(19)
C6B 0.015(2) 0.014(2) 0.018(2) -0.0014(17) 0.0008(18) -0.0011(18)
C7B 0.024(2) 0.019(2) 0.012(2) 0.000(2) 0.0018(17) -0.0029(19)
C8B 0.019(2) 0.024(3) 0.022(3) -0.001(2) 0.003(2) -0.003(2)
C9B 0.015(2) 0.022(2) 0.025(3) 0.0034(19) 0.0018(19) -0.002(2)
C10B 0.0153(19) 0.0134(19) 0.015(2) 0.000(2) 0.0000(15) 0.000(2)
C11B 0.020(2) 0.023(2) 0.021(3) 0.003(2) 0.001(2) -0.006(2)
C12B 0.030(3) 0.026(3) 0.015(3) 0.004(2) 0.003(2) 0.002(2)
C13B 0.042(3) 0.027(3) 0.025(3) -0.004(2) -0.006(2) 0.000(2)
C14B 0.023(2) 0.012(2) 0.020(3) -0.0002(18) 0.002(2) -0.0004(19)
C15B 0.018(2) 0.027(3) 0.017(3) 0.001(2) 0.0010(19) 0.001(2)

loop_
_atom_type_symbol
_atom_type_description
_atom_type_scat_dispersion_real
_atom_type_scat_dispersion_imag
_atom_type_scat_source
C C 0.0033 0.0016 'International Tables Vol C Tables 4.2.6.8 and 6.1.1.4'
H H 0.0000 0.0000 'International Tables Vol C Tables 4.2.6.8 and 6.1.1.4'
Br Br -0.2901 2.4595 'International Tables Vol C Tables 4.2.6.8 and 6.1.1.4'
O O 0.0106 0.0060 'International Tables Vol C Tables 4.2.6.8 and 6.1.1.4'

loop_
_geom_angle_atom_site_label_1
_geom_angle_atom_site_label_2
_geom_angle_atom_site_label_3
_geom_angle
C10A C1A C2A 112.5(4)
C10A C1A Br1A 112.5(3)
C2A C1A Br1A 108.2(3)
C10A C1A H1A 107.8
C2A C1A H1A 107.8
Br1A C1A H1A 107.8
O1A C2A C1A 122.9(4)
O1A C2A C3A 122.5(4)
C1A C2A C3A 114.6(4)
C2A C3A C4A 115.7(4)
C2A C3A Br2A 107.9(3)
C4A C3A Br2A 112.2(3)
C2A C3A H3A 106.8
C4A C3A H3A 106.8
Br2A C3A H3A 106.8
C15A C4A C3A 109.1(4)
C15A C4A C5A 114.3(4)
C3A C4A C5A 110.6(3)
C15A C4A H4A 107.5
C3A C4A H4A 107.5
C5A C4A H4A 107.5
C6A C5A C14A 109.1(4)
C6A C5A C4A 108.9(4)
C14A C5A C4A 110.4(4)
C6A C5A C10A 108.6(4)
C14A C5A C10A 111.7(4)
C4A C5A C10A 108.2(4)
C7A C6A C5A 114.8(4)
C7A C6A H6A1 108.6
C5A C6A H6A1 108.6
C7A C6A H6A2 108.6
C5A C6A H6A2 108.6
H6A1 C6A H6A2 107.5
C8A C7A C6A 108.4(4)
C8A C7A C11A 114.3(4)
C6A C7A C11A 111.6(4)
C8A C7A H7A 107.4
C6A C7A H7A 107.4
C11A C7A H7A 107.4
C9A C8A C7A 111.8(4)
C9A C8A H8A1 109.3
C7A C8A H8A1 109.3
C9A C8A H8A2 109.3
C7A C8A H8A2 109.3
H8A1 C8A H8A2 107.9
C8A C9A C10A 112.1(4)
C8A C9A H9A1 109.2
C10A C9A H9A1 109.2
C8A C9A H9A2 109.2
C10A C9A H9A2 109.2
H9A1 C9A H9A2 107.9
C1A C10A C9A 112.5(4)
C1A C10A C5A 110.3(3)
C9A C10A C5A 111.4(4)
C1A C10A H10A 107.5
C9A C10A H10A 107.5
C5A C10A H10A 107.5
C12A C11A C13A 109.0(5)
C12A C11A C7A 111.3(4)
C13A C11A C7A 113.4(4)
C12A C11A H11A 107.6
C13A C11A H11A 107.6
C7A C11A H11A 107.6
C11A C12A H12A 109.5
C11A C12A H12B 109.5
H12A C12A H12B 109.5
C11A C12A H12C 109.5
H12A C12A H12C 109.5
H12B C12A H12C 109.5
C11A C13A H13A 109.5
C11A C13A H13B 109.5
H13A C13A H13B 109.5
C11A C13A H13C 109.5
H13A C13A H13C 109.5
H13B C13A H13C 109.5
C5A C14A H14A 109.5
C5A C14A H14B 109.5
H14A C14A H14B 109.5
C5A C14A H14C 109.5
H14A C14A H14C 109.5
H14B C14A H14C 109.5
C4A C15A H15A 109.5
C4A C15A H15B 109.5
H15A C15A H15B 109.5
C4A C15A H15C 109.5
H15A C15A H15C 109.5
H15B C15A H15C 109.5
C10B C1B C2B 112.7(4)
C10B C1B Br1B 112.4(3)
C2B C1B Br1B 108.2(3)
C10B C1B H1B 107.8
C2B C1B H1B 107.8
Br1B C1B H1B 107.8
O1B C2B C3B 122.4(4)
O1B C2B C1B 122.6(4)
C3B C2B C1B 114.9(4)
C2B C3B C4B 116.1(4)
C2B C3B Br2B 108.0(3)
C4B C3B Br2B 111.9(3)
C2B C3B H3B 106.8
C4B C3B H3B 106.8
Br2B C3B H3B 106.8
C15B C4B C3B 110.0(4)
C15B C4B C5B 113.3(4)
C3B C4B C5B 110.1(3)
C15B C4B H4B 107.7
C3B C4B H4B 107.7
C5B C4B H4B 107.7
C6B C5B C14B 109.9(4)
C6B C5B C4B 108.9(4)
C14B C5B C4B 111.1(4)
C6B C5B C10B 107.9(4)
C14B C5B C10B 111.4(4)
C4B C5B C10B 107.5(4)
C5B C6B C7B 113.7(4)
C5B C6B H6B1 108.8
C7B C6B H6B1 108.8
C5B C6B H6B2 108.8
C7B C6B H6B2 108.8
H6B1 C6B H6B2 107.7
C8B C7B C6B 108.2(4)
C8B C7B C11B 113.5(4)
C6B C7B C11B 114.1(4)
C8B C7B H7B 106.9
C6B C7B H7B 106.9
C11B C7B H7B 106.9
C9B C8B C7B 110.7(4)
C9B C8B H8B1 109.5
C7B C8B H8B1 109.5
C9B C8B H8B2 109.5
C7B C8B H8B2 109.5
H8B1 C8B H8B2 108.1
C8B C9B C10B 111.5(4)
C8B C9B H9B1 109.3
C10B C9B H9B1 109.3
C8B C9B H9B2 109.3
C10B C9B H9B2 109.3
H9B1 C9B H9B2 108.0
C1B C10B C9B 112.6(4)
C1B C10B C5B 109.5(4)
C9B C10B C5B 111.8(4)
C1B C10B H10B 107.6
C9B C10B H10B 107.6
C5B C10B H10B 107.6
C12B C11B C13B 111.5(4)
C12B C11B C7B 114.0(4)
C13B C11B C7B 110.9(4)
C12B C11B H11B 106.7
C13B C11B H11B 106.7
C7B C11B H11B 106.7
C11B C12B H12D 109.5
C11B C12B H12E 109.5
H12D C12B H12E 109.5
C11B C12B H12F 109.5
H12D C12B H12F 109.5
H12E C12B H12F 109.5
C11B C13B H13D 109.5
C11B C13B H13E 109.5
H13D C13B H13E 109.5
C11B C13B H13F 109.5
H13D C13B H13F 109.5
H13E C13B H13F 109.5
C5B C14B H14D 109.5
C5B C14B H14E 109.5
H14D C14B H14E 109.5
C5B C14B H14F 109.5
H14D C14B H14F 109.5
H14E C14B H14F 109.5
C4B C15B H15D 109.5
C4B C15B H15E 109.5
H15D C15B H15E 109.5
C4B C15B H15F 109.5
H15D C15B H15F 109.5
H15E C15B H15F 109.5

loop_
_geom_bond_atom_site_label_1
_geom_bond_atom_site_label_2
_geom_bond_site_symmetry_2
_geom_bond_distance
_geom_bond_publ_flag
Br1A C1A . 1.959(4) y
Br2A C3A . 1.956(4) y
O1A C2A . 1.207(6) y
C1A C10A . 1.520(6) ?
C1A C2A . 1.526(6) ?
C1A H1A . 1.0000 ?
C2A C3A . 1.527(6) ?
C3A C4A . 1.535(6) ?
C3A H3A . 1.0000 ?
C4A C15A . 1.530(6) ?
C4A C5A . 1.554(6) ?
C4A H4A . 1.0000 ?
C5A C6A . 1.543(7) ?
C5A C14A . 1.547(6) ?
C5A C10A . 1.560(6) ?
C6A C7A . 1.540(7) ?
C6A H6A1 . 0.9900 ?
C6A H6A2 . 0.9900 ?
C7A C8A . 1.533(7) ?
C7A C11A . 1.541(7) ?
C7A H7A . 1.0000 ?
C8A C9A . 1.521(7) ?
C8A H8A1 . 0.9900 ?
C8A H8A2 . 0.9900 ?
C9A C10A . 1.540(6) ?
C9A H9A1 . 0.9900 ?
C9A H9A2 . 0.9900 ?
C10A H10A . 1.0000 ?
C11A C12A . 1.524(8) ?
C11A C13A . 1.531(8) ?
C11A H11A . 1.0000 ?
C12A H12A . 0.9800 ?
C12A H12B . 0.9800 ?
C12A H12C . 0.9800 ?
C13A H13A . 0.9800 ?
C13A H13B . 0.9800 ?
C13A H13C . 0.9800 ?
C14A H14A . 0.9800 ?
C14A H14B . 0.9800 ?
C14A H14C . 0.9800 ?
C15A H15A . 0.9800 ?
C15A H15B . 0.9800 ?
C15A H15C . 0.9800 ?
Br1B C1B . 1.960(4) y
Br2B C3B . 1.950(4) y
O1B C2B . 1.203(6) y
C1B C10B . 1.529(6) ?
C1B C2B . 1.530(7) ?
C1B H1B . 1.0000 ?
C2B C3B . 1.523(6) ?
C3B C4B . 1.542(6) ?
C3B H3B . 1.0000 ?
C4B C15B . 1.523(6) ?
C4B C5B . 1.564(6) ?
C4B H4B . 1.0000 ?
C5B C6B . 1.535(7) ?
C5B C14B . 1.541(6) ?
C5B C10B . 1.579(6) ?
C6B C7B . 1.538(6) ?
C6B H6B1 . 0.9900 ?
C6B H6B2 . 0.9900 ?
C7B C8B . 1.525(7) ?
C7B C11B . 1.547(7) ?
C7B H7B . 1.0000 ?
C8B C9B . 1.522(7) ?
C8B H8B1 . 0.9900 ?
C8B H8B2 . 0.9900 ?
C9B C10B . 1.529(6) ?
C9B H9B1 . 0.9900 ?
C9B H9B2 . 0.9900 ?
C10B H10B . 1.0000 ?
C11B C12B . 1.527(7) ?
C11B C13B . 1.536(7) ?
C11B H11B . 1.0000 ?
C12B H12D . 0.9800 ?
C12B H12E . 0.9800 ?
C12B H12F . 0.9800 ?
C13B H13D . 0.9800 ?
C13B H13E . 0.9800 ?
C13B H13F . 0.9800 ?
C14B H14D . 0.9800 ?
C14B H14E . 0.9800 ?
C14B H14F . 0.9800 ?
C15B H15D . 0.9800 ?
C15B H15E . 0.9800 ?
C15B H15F . 0.9800 ?

loop_
_geom_torsion_atom_site_label_1
_geom_torsion_atom_site_label_2
_geom_torsion_atom_site_label_3
_geom_torsion_atom_site_label_4
_geom_torsion
_geom_torsion_publ_flag
C10A C1A C2A O1A 138.4(5) ?
Br1A C1A C2A O1A 13.5(6) ?
C10A C1A C2A C3A -44.8(5) y
Br1A C1A C2A C3A -169.8(3) ?
O1A C2A C3A C4A -142.1(5) ?
C1A C2A C3A C4A 41.1(6) y
O1A C2A C3A Br2A -15.4(6) ?
C1A C2A C3A Br2A 167.8(3) ?
C2A C3A C4A C15A -174.6(4) ?
Br2A C3A C4A C15A 60.9(5) ?
C2A C3A C4A C5A -48.1(5) y
Br2A C3A C4A C5A -172.6(3) ?
C15A C4A C5A C6A -60.5(5) ?
C3A C4A C5A C6A 175.9(4) ?
C15A C4A C5A C14A 59.2(5) ?
C3A C4A C5A C14A -64.4(5) ?
C15A C4A C5A C10A -178.3(4) ?
C3A C4A C5A C10A 58.1(5) y
C14A C5A C6A C7A 66.7(5) ?
C4A C5A C6A C7A -172.8(4) ?
C10A C5A C6A C7A -55.3(5) y
C5A C6A C7A C8A 56.6(5) y
C5A C6A C7A C11A -176.6(4) ?
C6A C7A C8A C9A -55.7(5) y
C11A C7A C8A C9A 179.1(4) ?
C7A C8A C9A C10A 57.4(5) y
C2A C1A C10A C9A -178.3(4) ?
Br1A C1A C10A C9A -55.8(5) ?
C2A C1A C10A C5A 56.7(5) y
Br1A C1A C10A C5A 179.2(3) ?
C8A C9A C10A C1A 179.9(4) ?
C8A C9A C10A C5A -55.7(5) y
C6A C5A C10A C1A 178.6(4) ?
C14A C5A C10A C1A 58.2(5) ?
C4A C5A C10A C1A -63.5(5) y
C6A C5A C10A C9A 52.9(5) y
C14A C5A C10A C9A -67.5(5) ?
C4A C5A C10A C9A 170.8(4) ?
C8A C7A C11A C12A -170.6(5) ?
C6A C7A C11A C12A 65.9(6) y
C8A C7A C11A C13A -47.2(6) ?
C6A C7A C11A C13A -170.8(5) ?
C10B C1B C2B O1B 138.6(5) ?
Br1B C1B C2B O1B 13.7(6) ?
C10B C1B C2B C3B -44.4(5) y
Br1B C1B C2B C3B -169.4(3) ?
O1B C2B C3B C4B -142.6(4) ?
C1B C2B C3B C4B 40.5(5) y
O1B C2B C3B Br2B -16.0(5) ?
C1B C2B C3B Br2B 167.1(3) ?
C2B C3B C4B C15B -174.0(4) ?
Br2B C3B C4B C15B 61.4(5) ?
C2B C3B C4B C5B -48.4(5) y
Br2B C3B C4B C5B -173.0(3) ?
C15B C4B C5B C6B -60.5(5) ?
C3B C4B C5B C6B 175.8(4) ?
C15B C4B C5B C14B 60.7(5) ?
C3B C4B C5B C14B -63.0(5) ?
C15B C4B C5B C10B -177.2(4) ?
C3B C4B C5B C10B 59.1(5) y
C14B C5B C6B C7B 65.6(5) ?
C4B C5B C6B C7B -172.5(4) ?
C10B C5B C6B C7B -56.0(5) y
C5B C6B C7B C8B 60.0(5) y
C5B C6B C7B C11B -172.6(4) ?
C6B C7B C8B C9B -59.1(5) y
C11B C7B C8B C9B 173.2(4) ?
C7B C8B C9B C10B 58.9(6) y
C2B C1B C10B C9B -178.0(4) ?
Br1B C1B C10B C9B -55.4(5) ?
C2B C1B C10B C5B 57.0(5) y
Br1B C1B C10B C5B 179.6(3) ?
C8B C9B C10B C1B -179.3(4) ?
C8B C9B C10B C5B -55.5(5) y
C6B C5B C10B C1B 178.2(4) ?
C14B C5B C10B C1B 57.5(5) ?
C4B C5B C10B C1B -64.5(5) y
C6B C5B C10B C9B 52.6(5) y
C14B C5B C10B C9B -68.1(5) ?
C4B C5B C10B C9B 169.9(4) ?
C8B C7B C11B C12B 65.2(6) ?
C6B C7B C11B C12B -59.3(6) y
C8B C7B C11B C13B -168.0(4) ?
C6B C7B C11B C13B 67.4(5) ?

loop_
_cod_related_entry_id
_cod_related_entry_database
_cod_related_entry_code
1 ChemSpider 26231312
